data_4080839
loop_
_publ_author_name
'Tsoureas, Nikolaos'
'Hamilton, Alex'
'Haddow, Mairi F.'
'Harvey, Jeremy N.'
'Orpen, A. Guy'
'Owen, Gareth R.'

_publ_section_title
;
 Insight into the Hydrogen Migration Processes Involved in the Formation
 of Metal--Borane Complexes: Importance of the Third Arm of the
 Scorpionate Ligand
;
_journal_issue 9
_journal_name_full Organometallics
_journal_page_first 2840
_journal_paper_doi 10.1021/om4002389
_journal_volume 32
_journal_year 2013
_chemical_formula_moiety 'C36 H39 B Ir N6 O4 P'
_chemical_formula_sum 'C36 H39 B Ir N6 O4 P'
_chemical_formula_weight 853.71
_chemical_name_common Complex_13
_chemical_name_systematic
; 
 ? 
;
_space_group_IT_number 14
_space_group_name_H-M_alt 'P 1 21/c 1'
_symmetry_cell_setting monoclinic
_symmetry_space_group_name_Hall '-P 2ybc'
_symmetry_space_group_name_H-M 'P 1 21/c 1'
_atom_sites_solution_hydrogens geom
_atom_sites_solution_primary direct
_atom_sites_solution_secondary difmap
_audit_creation_method SHELXL-97
_cell_angle_alpha 90.00
_cell_angle_beta 103.987(3)
_cell_angle_gamma 90.00
_cell_formula_units_Z 8
_cell_length_a 15.3955(8)
_cell_length_b 15.0565(8)
_cell_length_c 33.9742(17)
_cell_measurement_reflns_used 9971
_cell_measurement_temperature 100(2)
_cell_measurement_theta_max 27.62
_cell_measurement_theta_min 2.29
_cell_volume 7641.8(7)
_computing_cell_refinement 'Bruker Apex2'
_computing_data_collection 'Bruker Apex2'
_computing_data_reduction 'Bruker SAINT'
_computing_molecular_graphics 'Bruker ShelXTL'
_computing_publication_material 'Bruker ShelXTL'
_computing_structure_refinement 'SHELXL-97 (Sheldrick, 2008)'
_computing_structure_solution 'SHELXS-97 (Sheldrick, 2008)'
_diffrn_ambient_temperature 100(2)
_diffrn_measured_fraction_theta_full 0.997
_diffrn_measured_fraction_theta_max 0.997
_diffrn_measurement_device_type 'Bruker Apex II kappa CCD area detector'
_diffrn_measurement_method 'phi and omega scans'
_diffrn_radiation_monochromator graphite
_diffrn_radiation_source 'fine-focus sealed tube'
_diffrn_radiation_type MoK\a
_diffrn_radiation_wavelength 0.71073
_diffrn_reflns_av_R_equivalents 0.0569
_diffrn_reflns_av_sigmaI/netI 0.0281
_diffrn_reflns_limit_h_max 22
_diffrn_reflns_limit_h_min -22
_diffrn_reflns_limit_k_max 21
_diffrn_reflns_limit_k_min -21
_diffrn_reflns_limit_l_max 46
_diffrn_reflns_limit_l_min -48
_diffrn_reflns_number 285993
_diffrn_reflns_theta_full 30.55
_diffrn_reflns_theta_max 30.55
_diffrn_reflns_theta_min 1.36
_exptl_absorpt_coefficient_mu 3.581
_exptl_absorpt_correction_T_max 0.7461
_exptl_absorpt_correction_T_min 0.5699
_exptl_absorpt_correction_type multi-scan
_exptl_absorpt_process_details 'SADABS V2008/1'
_exptl_crystal_colour colourless
_exptl_crystal_density_diffrn 1.484
_exptl_crystal_density_method 'not measured'
_exptl_crystal_description block
_exptl_crystal_F_000 3408
_exptl_crystal_size_max 0.36
_exptl_crystal_size_mid 0.16
_exptl_crystal_size_min 0.08
_platon_squeeze_details
; 
Crystallised from toluene.
;
_refine_diff_density_max 2.949
_refine_diff_density_min -4.808
_refine_diff_density_rms 0.153
_refine_ls_extinction_method none
_refine_ls_goodness_of_fit_ref 1.109
_refine_ls_hydrogen_treatment constr
_refine_ls_matrix_type full
_refine_ls_number_parameters 903
_refine_ls_number_reflns 23344
_refine_ls_number_restraints 86
_refine_ls_restrained_S_all 1.108
_refine_ls_R_factor_all 0.0529
_refine_ls_R_factor_gt 0.0425
_refine_ls_shift/su_max 0.004
_refine_ls_shift/su_mean 0.000
_refine_ls_structure_factor_coef Fsqd
_refine_ls_weighting_details 'calc w=1/[\s^2^(Fo^2^)+(0.0412P)^2^+25.7920P] where P=(Fo^2^+2Fc^2^)/3'
_refine_ls_weighting_scheme calc
_refine_ls_wR_factor_gt 0.0999
_refine_ls_wR_factor_ref 0.1034
_reflns_number_gt 19838
_reflns_number_total 23344
_reflns_threshold_expression >2sigma(I)
_cod_data_source_file om4002389_si_002.cif
_cod_data_source_block Complex_13_nt_irborco_phosphite
_cod_database_code 4080839

loop_
_symmetry_equiv_pos_as_xyz
'x, y, z'
'-x, y+1/2, -z+1/2'
'-x, -y, -z'
'x, -y-1/2, z-1/2'

loop_
_atom_site_label
_atom_site_type_symbol
_atom_site_fract_x
_atom_site_fract_y
_atom_site_fract_z
_atom_site_U_iso_or_equiv
_atom_site_adp_type
_atom_site_occupancy
_atom_site_symmetry_multiplicity
_atom_site_calc_flag
_atom_site_refinement_flags
_atom_site_disorder_assembly
_atom_site_disorder_group
Ir1 Ir 0.987111(9) 0.715618(10) 0.850895(4) 0.01992(4) Uani 1 1 d . . .
P1 P 0.83257(7) 0.68526(7) 0.83259(3) 0.02280(18) Uani 1 1 d . . .
O1 O 0.96198(19) 0.8977(2) 0.81511(9) 0.0315(6) Uani 1 1 d . . .
O2 O 0.78705(19) 0.7033(3) 0.78548(9) 0.0400(8) Uani 1 1 d . . .
O3 O 0.76994(19) 0.7437(2) 0.85357(10) 0.0372(7) Uani 1 1 d . . .
O4 O 0.7996(3) 0.5868(2) 0.83805(13) 0.0527(10) Uani 1 1 d . . .
N1 N 1.0303(2) 0.5957(2) 0.88273(11) 0.0294(7) Uani 1 1 d . . .
N2 N 1.1706(2) 0.6670(3) 0.89881(11) 0.0293(7) Uani 1 1 d . . .
N3 N 1.0166(2) 0.6599(2) 0.79595(10) 0.0228(6) Uani 1 1 d . . .
N4 N 1.1623(2) 0.7109(2) 0.82652(10) 0.0226(6) Uani 1 1 d . . .
N5 N 1.1793(2) 0.9057(2) 0.81923(12) 0.0306(7) Uani 1 1 d . . .
N6 N 1.1780(2) 0.8281(2) 0.88126(11) 0.0286(7) Uani 1 1 d . . .
C1 C 0.9721(2) 0.8282(2) 0.82921(12) 0.0224(7) Uani 1 1 d . . .
C2 C 0.9856(3) 0.5229(3) 0.88907(16) 0.0416(11) Uani 1 1 d . . .
H2 H 0.9243 0.5175 0.8753 0.050 Uiso 1 1 calc R . .
C3 C 1.0253(4) 0.4547(4) 0.9150(2) 0.0606(17) Uani 1 1 d . . .
H3 H 0.9908 0.4042 0.9183 0.073 Uiso 1 1 calc R . .
C4 C 1.1141(4) 0.4594(4) 0.93615(19) 0.0615(18) Uani 1 1 d . . .
H4 H 1.1406 0.4134 0.9543 0.074 Uiso 1 1 calc R . .
C5 C 1.1168(3) 0.5991(3) 0.90284(12) 0.0310(9) Uani 1 1 d . . .
C6 C 1.1636(4) 0.5333(4) 0.93014(16) 0.0477(13) Uani 1 1 d . . .
C7 C 1.2533(4) 0.5670(4) 0.94240(16) 0.0531(15) Uani 1 1 d . . .
H7 H 1.3022 0.5401 0.9610 0.064 Uiso 1 1 calc R . .
C8 C 1.2549(3) 0.6445(4) 0.92242(15) 0.0422(12) Uani 1 1 d . . .
H8 H 1.3072 0.6793 0.9243 0.051 Uiso 1 1 calc R . .
C9 C 0.9660(3) 0.6204(3) 0.76243(12) 0.0262(8) Uani 1 1 d . . .
H9 H 0.9044 0.6103 0.7611 0.031 Uiso 1 1 calc R . .
C10 C 1.0001(3) 0.5938(3) 0.72975(14) 0.0335(9) Uani 1 1 d . . .
H10 H 0.9615 0.5660 0.7070 0.040 Uiso 1 1 calc R . .
C11 C 1.0897(3) 0.6073(3) 0.73004(13) 0.0321(9) Uani 1 1 d . . .
H11 H 1.1128 0.5899 0.7077 0.039 Uiso 1 1 calc R . .
C12 C 1.1026(3) 0.6720(2) 0.79563(12) 0.0222(7) Uani 1 1 d . . .
C13 C 1.1439(3) 0.6469(3) 0.76389(12) 0.0266(8) Uani 1 1 d . . .
C14 C 1.2350(3) 0.6732(3) 0.77805(13) 0.0282(8) Uani 1 1 d . . .
H14 H 1.2812 0.6661 0.7641 0.034 Uiso 1 1 calc R . .
C15 C 1.2434(3) 0.7106(3) 0.81541(13) 0.0276(8) Uani 1 1 d . . .
H15 H 1.2977 0.7335 0.8317 0.033 Uiso 1 1 calc R . .
C16 C 1.2027(3) 0.9831(3) 0.80509(18) 0.0396(11) Uani 1 1 d . . .
H16 H 1.1929 0.9899 0.7765 0.048 Uiso 1 1 calc R . .
C17 C 1.2407(3) 1.0547(3) 0.8298(2) 0.0495(14) Uani 1 1 d . . .
H17 H 1.2569 1.1074 0.8179 0.059 Uiso 1 1 calc R . .
C18 C 1.2544(3) 1.0485(4) 0.8709(2) 0.0525(16) Uani 1 1 d . . .
H18 H 1.2787 1.0970 0.8880 0.063 Uiso 1 1 calc R . .
C19 C 1.1951(2) 0.9008(3) 0.85952(14) 0.0279(8) Uani 1 1 d . . .
C20 C 1.2321(3) 0.9701(3) 0.88721(17) 0.0405(11) Uani 1 1 d . . .
C21 C 1.2355(3) 0.9359(4) 0.92672(17) 0.0509(15) Uani 1 1 d . . .
H21 H 1.2569 0.9660 0.9518 0.061 Uiso 1 1 calc R . .
C22 C 1.2025(3) 0.8521(4) 0.92174(15) 0.0413(11) Uani 1 1 d . . .
H22 H 1.1968 0.8144 0.9434 0.050 Uiso 1 1 calc R . .
C23 C 0.9838(3) 0.7621(3) 0.91027(12) 0.0269(8) Uani 1 1 d . . .
H23 H 1.0463 0.7548 0.9270 0.032 Uiso 1 1 calc R . .
C24 C 0.9642(3) 0.8617(3) 0.91150(13) 0.0353(10) Uani 1 1 d . . .
H24A H 0.9059 0.8738 0.8923 0.042 Uiso 1 1 calc R . .
H24B H 1.0106 0.8944 0.9017 0.042 Uiso 1 1 calc R . .
C25 C 0.9609(4) 0.8996(4) 0.95384(16) 0.0496(13) Uani 1 1 d . . .
H25A H 0.9523 0.9647 0.9518 0.059 Uiso 1 1 calc R . .
H25B H 0.9094 0.8735 0.9624 0.059 Uiso 1 1 calc R . .
C26 C 1.0451(4) 0.8792(4) 0.98482(15) 0.0498(14) Uani 1 1 d . . .
H26 H 1.0924 0.9212 0.9884 0.060 Uiso 1 1 calc R . .
C27 C 1.0588(4) 0.8076(5) 1.00742(15) 0.0530(15) Uani 1 1 d . . .
H27 H 1.1168 0.8002 1.0248 0.064 Uiso 1 1 calc R . .
C28 C 0.9914(4) 0.7366(5) 1.00834(15) 0.0541(15) Uani 1 1 d . . .
H28A H 0.9338 0.7656 1.0085 0.065 Uiso 1 1 calc R . .
H28B H 1.0110 0.7038 1.0342 0.065 Uiso 1 1 calc R . .
C29 C 0.9743(4) 0.6689(4) 0.97363(14) 0.0449(12) Uani 1 1 d . . .
H29A H 0.9386 0.6194 0.9807 0.054 Uiso 1 1 calc R . .
H29B H 1.0325 0.6442 0.9715 0.054 Uiso 1 1 calc R . .
C30 C 0.9252(3) 0.7054(3) 0.93178(13) 0.0319(9) Uani 1 1 d . . .
H30A H 0.8740 0.7419 0.9351 0.038 Uiso 1 1 calc R . .
H30B H 0.9007 0.6547 0.9140 0.038 Uiso 1 1 calc R . .
C31 C 0.7040(4) 0.5711(4) 0.82640(19) 0.0594(17) Uani 1 1 d . A .
H31A H 0.6828 0.5534 0.8506 0.071 Uiso 1 1 calc R . .
H31B H 0.6910 0.5219 0.8065 0.071 Uiso 1 1 calc R . .
C32 C 0.6921(3) 0.6831(4) 0.77172(14) 0.0385(10) Uani 1 1 d . A .
H32A H 0.6834 0.6345 0.7515 0.046 Uiso 1 1 calc R . .
H32B H 0.6597 0.7361 0.7585 0.046 Uiso 1 1 calc R . .
C33 C 0.6542(3) 0.6553(4) 0.80759(16) 0.0444(12) Uani 1 1 d DU . .
C34 C 0.6740(3) 0.7272(4) 0.83985(16) 0.0458(13) Uani 1 1 d U A .
H34A H 0.6432 0.7827 0.8287 0.055 Uiso 1 1 calc R . .
H34B H 0.6503 0.7088 0.8632 0.055 Uiso 1 1 calc R . .
C35 C 0.5565(5) 0.6247(8) 0.7940(3) 0.063(3) Uani 0.759(12) 1 d PDU A 1
H35A H 0.5502 0.5830 0.7710 0.076 Uiso 0.759(12) 1 calc PR A 1
H35B H 0.5400 0.5926 0.8166 0.076 Uiso 0.759(12) 1 calc PR A 1
C36 C 0.4941(4) 0.7006(6) 0.7815(2) 0.051(2) Uani 0.759(12) 1 d PU A 1
H36A H 0.4894 0.7344 0.8055 0.061 Uiso 0.759(12) 1 calc PR A 1
H36B H 0.4350 0.6782 0.7676 0.061 Uiso 0.759(12) 1 calc PR A 1
H36C H 0.5170 0.7394 0.7631 0.061 Uiso 0.759(12) 1 calc PR A 1
C35A C 0.5513(7) 0.6661(16) 0.7911(8) 0.039(5) Uani 0.241(12) 1 d PDU A 2
H35C H 0.5389 0.7296 0.7845 0.047 Uiso 0.241(12) 1 calc PR A 2
H35D H 0.5335 0.6325 0.7653 0.047 Uiso 0.241(12) 1 calc PR A 2
C36A C 0.4906(12) 0.6367(15) 0.8181(7) 0.041(5) Uani 0.241(12) 1 d PU A 2
H36D H 0.4656 0.5780 0.8094 0.062 Uiso 0.241(12) 1 calc PR A 2
H36E H 0.4417 0.6795 0.8159 0.062 Uiso 0.241(12) 1 calc PR A 2
H36F H 0.5253 0.6336 0.8463 0.062 Uiso 0.241(12) 1 calc PR A 2
B1 B 1.1351(3) 0.7395(3) 0.86578(13) 0.0231(8) Uani 1 1 d . . .
Ir2 Ir 0.506515(10) 0.315388(11) 0.850717(5) 0.02555(4) Uani 1 1 d . . .
P2 P 0.35365(7) 0.35379(7) 0.83623(3) 0.0253(2) Uani 1 1 d . . .
O5 O 0.46988(19) 0.13595(19) 0.81332(9) 0.0272(6) Uani 1 1 d . . .
O6 O 0.3246(2) 0.4479(2) 0.85064(11) 0.0401(8) Uani 1 1 d . . .
O7 O 0.2917(2) 0.2860(2) 0.85345(11) 0.0366(7) Uani 1 1 d . . .
O8 O 0.3036(2) 0.3555(3) 0.78880(10) 0.0442(9) Uani 1 1 d . . .
N7 N 0.5332(3) 0.3710(2) 0.79521(12) 0.0328(8) Uani 1 1 d . . .
N8 N 0.6775(2) 0.3128(2) 0.82303(11) 0.0298(7) Uani 1 1 d . . .
N9 N 0.5615(3) 0.4309(3) 0.88415(14) 0.0418(10) Uani 1 1 d . . .
N10 N 0.6956(3) 0.3500(3) 0.89673(12) 0.0404(10) Uani 1 1 d . . .
N11 N 0.6836(2) 0.1171(2) 0.81169(11) 0.0291(7) Uani 1 1 d . . .
N12 N 0.6896(2) 0.1908(3) 0.87549(11) 0.0315(8) Uani 1 1 d . . .
C37 C 0.4837(2) 0.2053(3) 0.82748(12) 0.0236(7) Uani 1 1 d . . .
C38 C 0.4810(3) 0.4106(3) 0.76228(18) 0.0439(12) Uani 1 1 d . . .
H38 H 0.4202 0.4225 0.7620 0.053 Uiso 1 1 calc R . .
C39 C 0.5127(4) 0.4351(4) 0.7285(2) 0.0543(16) Uani 1 1 d . . .
H39 H 0.4734 0.4635 0.7061 0.065 Uiso 1 1 calc R . .
C40 C 0.6006(4) 0.4185(4) 0.72710(19) 0.0506(14) Uani 1 1 d . . .
H40 H 0.6220 0.4345 0.7041 0.061 Uiso 1 1 calc R . .
C41 C 0.6180(3) 0.3543(3) 0.79320(14) 0.0303(9) Uani 1 1 d . . .
C42 C 0.6564(3) 0.3776(3) 0.76054(16) 0.0371(10) Uani 1 1 d . . .
C43 C 0.7471(3) 0.3483(3) 0.77299(15) 0.0362(10) Uani 1 1 d . . .
H43 H 0.7918 0.3540 0.7582 0.043 Uiso 1 1 calc R . .
C44 C 0.7571(3) 0.3104(3) 0.81045(15) 0.0345(10) Uani 1 1 d . . .
H44 H 0.8114 0.2856 0.8259 0.041 Uiso 1 1 calc R . .
C45 C 0.5235(4) 0.5082(4) 0.8915(2) 0.0576(17) Uani 1 1 d . . .
H45 H 0.4625 0.5194 0.8786 0.069 Uiso 1 1 calc R . .
C46 C 0.5730(5) 0.5729(4) 0.9181(2) 0.073(2) Uani 1 1 d . . .
H46 H 0.5436 0.6255 0.9234 0.087 Uiso 1 1 calc R . .
C47 C 0.6621(5) 0.5618(5) 0.9363(2) 0.072(2) Uani 1 1 d . . .
H47 H 0.6944 0.6064 0.9536 0.087 Uiso 1 1 calc R . .
C48 C 0.6489(3) 0.4212(4) 0.90242(16) 0.0448(13) Uani 1 1 d . . .
C49 C 0.7042(4) 0.4838(4) 0.92900(18) 0.0566(17) Uani 1 1 d . . .
C50 C 0.7909(4) 0.4431(5) 0.93945(18) 0.0621(19) Uani 1 1 d . . .
H50 H 0.8433 0.4665 0.9571 0.075 Uiso 1 1 calc R . .
C51 C 0.7835(4) 0.3646(4) 0.91909(16) 0.0507(15) Uani 1 1 d . . .
H51 H 0.8317 0.3247 0.9200 0.061 Uiso 1 1 calc R . .
C52 C 0.6990(3) 0.0388(3) 0.79578(15) 0.0342(9) Uani 1 1 d . . .
H52 H 0.6899 0.0355 0.7671 0.041 Uiso 1 1 calc R . .
C53 C 0.7273(3) -0.0379(3) 0.81798(17) 0.0424(11) Uani 1 1 d . . .
H53 H 0.7371 -0.0909 0.8045 0.051 Uiso 1 1 calc R . .
C54 C 0.7410(3) -0.0365(4) 0.85954(17) 0.0437(12) Uani 1 1 d . . .
H54 H 0.7592 -0.0884 0.8753 0.052 Uiso 1 1 calc R . .
C55 C 0.6988(2) 0.1178(3) 0.85214(13) 0.0295(8) Uani 1 1 d . . .
C56 C 0.7273(3) 0.0438(4) 0.87775(15) 0.0397(11) Uani 1 1 d . . .
C57 C 0.7351(3) 0.0745(4) 0.91801(16) 0.0490(14) Uani 1 1 d . . .
H57 H 0.7533 0.0406 0.9422 0.059 Uiso 1 1 calc R . .
C58 C 0.7115(3) 0.1610(4) 0.91528(14) 0.0424(12) Uani 1 1 d . . .
H58 H 0.7102 0.1973 0.9380 0.051 Uiso 1 1 calc R . .
C59 C 0.5039(3) 0.2661(3) 0.90989(13) 0.0307(9) Uani 1 1 d . . .
H59 H 0.5675 0.2665 0.9260 0.037 Uiso 1 1 calc R . .
C60 C 0.4526(3) 0.3268(4) 0.93324(14) 0.0376(11) Uani 1 1 d . . .
H60A H 0.4333 0.3808 0.9168 0.045 Uiso 1 1 calc R . .
H60B H 0.3979 0.2953 0.9360 0.045 Uiso 1 1 calc R . .
C61 C 0.5057(3) 0.3554(5) 0.97555(16) 0.0531(16) Uani 1 1 d . . .
H61A H 0.4753 0.4075 0.9840 0.064 Uiso 1 1 d R . .
H61B H 0.5658 0.3751 0.9735 0.064 Uiso 1 1 d R . .
C62 C 0.5180(4) 0.2852(5) 1.00928(16) 0.066(2) Uani 1 1 d . . .
H62A H 0.5431 0.3150 1.0356 0.079 Uiso 1 1 calc R . .
H62B H 0.4582 0.2622 1.0100 0.079 Uiso 1 1 calc R . .
C63 C 0.5768(4) 0.2076(6) 1.00575(17) 0.069(2) Uani 1 1 d . . .
H63 H 0.6357 0.2079 1.0228 0.083 Uiso 1 1 calc R . .
C64 C 0.5543(4) 0.1389(5) 0.98113(16) 0.0568(16) Uani 1 1 d . . .
H64 H 0.5964 0.0918 0.9833 0.068 Uiso 1 1 calc R . .
C65 C 0.4677(3) 0.1300(4) 0.95033(14) 0.0418(11) Uani 1 1 d . . .
H65A H 0.4203 0.1613 0.9600 0.050 Uiso 1 1 calc R . .
H65B H 0.4511 0.0664 0.9469 0.050 Uiso 1 1 calc R . .
C66 C 0.4737(3) 0.1690(3) 0.90883(13) 0.0324(9) Uani 1 1 d . . .
H66A H 0.5160 0.1324 0.8979 0.039 Uiso 1 1 calc R . .
H66B H 0.4141 0.1639 0.8897 0.039 Uiso 1 1 calc R . .
C67 C 0.2293(3) 0.4673(3) 0.83936(18) 0.0434(12) Uani 1 1 d . . .
H67A H 0.2185 0.5200 0.8214 0.052 Uiso 1 1 calc R . .
H67B H 0.2085 0.4814 0.8640 0.052 Uiso 1 1 calc R . .
C68 C 0.2070(3) 0.3702(4) 0.77921(15) 0.0424(11) Uani 1 1 d . . .
H68A H 0.1758 0.3169 0.7655 0.051 Uiso 1 1 calc R . .
H68B H 0.1915 0.4211 0.7604 0.051 Uiso 1 1 calc R . .
C69 C 0.1969(3) 0.3075(3) 0.84494(15) 0.0355(10) Uani 1 1 d . . .
H69A H 0.1797 0.3193 0.8707 0.043 Uiso 1 1 calc R . .
H69B H 0.1614 0.2562 0.8316 0.043 Uiso 1 1 calc R . .
C70 C 0.1759(3) 0.3888(3) 0.81752(13) 0.0279(8) Uani 1 1 d . . .
C71 C 0.0765(3) 0.4127(3) 0.80858(18) 0.0431(12) Uani 1 1 d . . .
H71A H 0.0611 0.4251 0.8347 0.052 Uiso 1 1 calc R . .
H71B H 0.0673 0.4683 0.7926 0.052 Uiso 1 1 calc R . .
C72 C 0.0116(3) 0.3434(4) 0.78594(16) 0.0415(11) Uani 1 1 d . . .
H72A H 0.0307 0.3241 0.7618 0.062 Uiso 1 1 calc R . .
H72B H -0.0485 0.3691 0.7778 0.062 Uiso 1 1 calc R . .
H72C H 0.0108 0.2922 0.8037 0.062 Uiso 1 1 calc R . .
B2 B 0.6529(3) 0.2833(4) 0.86248(15) 0.0320(10) Uani 1 1 d . . .

loop_
_atom_site_aniso_label
_atom_site_aniso_U_11
_atom_site_aniso_U_22
_atom_site_aniso_U_33
_atom_site_aniso_U_23
_atom_site_aniso_U_13
_atom_site_aniso_U_12
Ir1 0.02128(6) 0.02110(7) 0.01808(7) 0.00270(5) 0.00609(5) -0.00069(5)
P1 0.0254(4) 0.0220(5) 0.0221(5) 0.0001(4) 0.0079(4) -0.0042(4)
O1 0.0293(14) 0.0308(16) 0.0346(16) 0.0070(13) 0.0082(12) 0.0013(12)
O2 0.0203(13) 0.074(3) 0.0255(15) 0.0081(15) 0.0057(11) -0.0051(14)
O3 0.0217(13) 0.048(2) 0.0410(18) -0.0184(15) 0.0054(12) -0.0006(13)
O4 0.057(2) 0.0187(16) 0.071(3) 0.0035(16) -0.0065(19) -0.0160(15)
N1 0.0344(17) 0.0278(18) 0.0280(17) 0.0108(14) 0.0115(14) 0.0044(14)
N2 0.0261(16) 0.035(2) 0.0259(17) 0.0060(14) 0.0046(13) 0.0084(14)
N3 0.0266(15) 0.0188(15) 0.0246(16) -0.0001(12) 0.0091(12) -0.0009(12)
N4 0.0232(14) 0.0200(15) 0.0258(16) -0.0007(12) 0.0080(12) -0.0024(11)
N5 0.0240(15) 0.0247(17) 0.044(2) -0.0008(15) 0.0100(14) 0.0037(13)
N6 0.0238(15) 0.0340(19) 0.0267(17) -0.0077(14) 0.0035(13) 0.0001(13)
C1 0.0215(16) 0.0203(18) 0.0257(18) 0.0044(14) 0.0060(13) -0.0010(13)
C2 0.039(2) 0.038(3) 0.052(3) 0.020(2) 0.019(2) 0.0047(19)
C3 0.058(3) 0.053(4) 0.077(4) 0.043(3) 0.028(3) 0.009(3)
C4 0.065(4) 0.062(4) 0.063(4) 0.048(3) 0.026(3) 0.026(3)
C5 0.038(2) 0.035(2) 0.0228(19) 0.0122(16) 0.0128(16) 0.0104(17)
C6 0.046(3) 0.060(4) 0.038(3) 0.024(2) 0.013(2) 0.021(2)
C7 0.048(3) 0.071(4) 0.037(3) 0.021(3) 0.005(2) 0.026(3)
C8 0.031(2) 0.059(3) 0.034(2) 0.003(2) 0.0008(18) 0.013(2)
C9 0.0280(18) 0.0235(19) 0.0271(19) -0.0033(15) 0.0065(15) 0.0004(14)
C10 0.037(2) 0.033(2) 0.030(2) -0.0073(18) 0.0066(17) 0.0018(17)
C11 0.039(2) 0.032(2) 0.029(2) -0.0042(17) 0.0145(17) 0.0038(17)
C12 0.0267(17) 0.0158(16) 0.0254(18) 0.0023(13) 0.0088(14) 0.0006(13)
C13 0.034(2) 0.0224(19) 0.0265(19) 0.0004(15) 0.0129(16) 0.0005(15)
C14 0.0325(19) 0.0197(18) 0.037(2) 0.0004(16) 0.0182(17) 0.0017(14)
C15 0.0252(17) 0.0211(18) 0.038(2) 0.0010(16) 0.0105(16) -0.0044(14)
C16 0.035(2) 0.025(2) 0.065(3) 0.004(2) 0.024(2) 0.0071(17)
C17 0.040(3) 0.029(2) 0.091(5) -0.009(3) 0.039(3) -0.0049(19)
C18 0.036(2) 0.041(3) 0.090(5) -0.028(3) 0.035(3) -0.020(2)
C19 0.0168(15) 0.026(2) 0.042(2) -0.0090(17) 0.0087(15) -0.0025(13)
C20 0.0239(19) 0.041(3) 0.059(3) -0.023(2) 0.0147(19) -0.0106(17)
C21 0.037(2) 0.067(4) 0.049(3) -0.032(3) 0.010(2) -0.019(2)
C22 0.030(2) 0.061(3) 0.030(2) -0.017(2) 0.0012(17) -0.004(2)
C23 0.0271(18) 0.035(2) 0.0194(17) -0.0001(15) 0.0073(14) 0.0010(15)
C24 0.037(2) 0.042(3) 0.027(2) -0.0025(18) 0.0081(17) 0.0022(19)
C25 0.058(3) 0.059(4) 0.036(3) -0.013(2) 0.020(2) 0.005(3)
C26 0.054(3) 0.067(4) 0.028(2) -0.017(2) 0.011(2) -0.010(3)
C27 0.049(3) 0.085(5) 0.023(2) -0.008(3) 0.005(2) -0.008(3)
C28 0.057(3) 0.083(5) 0.023(2) 0.004(3) 0.012(2) -0.007(3)
C29 0.053(3) 0.059(3) 0.025(2) 0.011(2) 0.015(2) -0.002(2)
C30 0.034(2) 0.040(2) 0.0242(19) 0.0012(17) 0.0117(16) -0.0019(17)
C31 0.066(4) 0.047(3) 0.057(3) 0.007(3) -0.002(3) -0.041(3)
C32 0.0258(19) 0.053(3) 0.034(2) -0.001(2) 0.0008(17) -0.0084(19)
C33 0.029(2) 0.059(3) 0.045(3) 0.002(2) 0.0092(19) -0.023(2)
C34 0.025(2) 0.069(4) 0.046(3) -0.008(3) 0.0146(19) -0.010(2)
C35 0.037(3) 0.063(6) 0.083(6) 0.011(5) 0.002(4) -0.039(4)
C36 0.025(3) 0.080(5) 0.048(4) 0.002(4) 0.011(3) -0.012(3)
C35A 0.032(7) 0.031(10) 0.058(11) -0.017(9) 0.019(7) -0.022(7)
C36A 0.025(7) 0.052(13) 0.049(12) 0.002(9) 0.014(7) 0.003(8)
B1 0.0220(18) 0.024(2) 0.023(2) -0.0020(16) 0.0057(15) 0.0042(15)
Ir2 0.02558(7) 0.02422(8) 0.03177(8) -0.01018(6) 0.01649(6) -0.00537(5)
P2 0.0300(5) 0.0197(5) 0.0313(5) -0.0020(4) 0.0171(4) 0.0003(4)
O5 0.0316(14) 0.0210(14) 0.0286(15) -0.0060(11) 0.0063(11) -0.0020(11)
O6 0.0360(16) 0.0265(16) 0.057(2) -0.0089(15) 0.0100(15) 0.0042(13)
O7 0.0263(14) 0.0312(16) 0.055(2) 0.0183(15) 0.0154(14) 0.0047(12)
O8 0.0337(16) 0.072(3) 0.0317(17) -0.0054(17) 0.0174(14) -0.0056(16)
N7 0.0366(19) 0.0226(17) 0.048(2) -0.0029(15) 0.0273(17) -0.0022(14)
N8 0.0272(16) 0.0324(18) 0.0344(19) -0.0149(15) 0.0163(14) -0.0093(14)
N9 0.047(2) 0.036(2) 0.054(3) -0.0241(19) 0.035(2) -0.0160(17)
N10 0.0341(19) 0.054(3) 0.038(2) -0.0241(19) 0.0178(16) -0.0182(18)
N11 0.0275(16) 0.0296(18) 0.0331(18) -0.0042(15) 0.0129(14) -0.0054(13)
N12 0.0215(15) 0.046(2) 0.0273(18) -0.0076(16) 0.0064(13) -0.0053(14)
C37 0.0192(15) 0.030(2) 0.0232(17) 0.0066(15) 0.0079(13) -0.0002(13)
C38 0.044(3) 0.032(2) 0.066(3) 0.016(2) 0.035(2) 0.012(2)
C39 0.057(3) 0.046(3) 0.074(4) 0.031(3) 0.043(3) 0.012(2)
C40 0.055(3) 0.045(3) 0.066(4) 0.020(3) 0.042(3) 0.001(2)
C41 0.034(2) 0.0228(19) 0.042(2) -0.0093(17) 0.0233(18) -0.0062(15)
C42 0.043(2) 0.027(2) 0.052(3) -0.003(2) 0.031(2) -0.0071(18)
C43 0.038(2) 0.033(2) 0.048(3) -0.014(2) 0.030(2) -0.0115(18)
C44 0.029(2) 0.033(2) 0.047(3) -0.017(2) 0.0210(19) -0.0110(17)
C45 0.067(4) 0.036(3) 0.089(5) -0.032(3) 0.056(3) -0.023(3)
C46 0.095(5) 0.044(3) 0.106(6) -0.048(4) 0.075(5) -0.037(3)
C47 0.092(5) 0.064(4) 0.081(5) -0.056(4) 0.059(4) -0.050(4)
C48 0.047(3) 0.050(3) 0.047(3) -0.030(2) 0.031(2) -0.025(2)
C49 0.063(3) 0.065(4) 0.052(3) -0.038(3) 0.034(3) -0.042(3)
C50 0.061(4) 0.087(5) 0.046(3) -0.038(3) 0.027(3) -0.044(3)
C51 0.041(3) 0.075(4) 0.039(3) -0.026(3) 0.015(2) -0.030(3)
C52 0.037(2) 0.033(2) 0.039(2) -0.0050(19) 0.0217(19) -0.0058(18)
C53 0.042(3) 0.036(3) 0.057(3) -0.001(2) 0.027(2) 0.006(2)
C54 0.031(2) 0.049(3) 0.056(3) 0.010(2) 0.019(2) 0.017(2)
C55 0.0165(15) 0.040(2) 0.033(2) -0.0045(18) 0.0080(14) 0.0002(15)
C56 0.0243(19) 0.058(3) 0.038(2) 0.004(2) 0.0095(17) 0.0089(19)
C57 0.031(2) 0.077(4) 0.036(3) 0.007(3) 0.0030(19) 0.015(2)
C58 0.027(2) 0.072(4) 0.027(2) -0.009(2) 0.0042(17) -0.002(2)
C59 0.0250(18) 0.043(3) 0.0266(19) -0.0111(17) 0.0113(15) -0.0054(16)
C60 0.0254(19) 0.061(3) 0.028(2) -0.013(2) 0.0102(16) -0.0023(19)
C61 0.038(2) 0.086(4) 0.039(3) -0.036(3) 0.015(2) -0.001(3)
C62 0.042(3) 0.126(6) 0.027(3) -0.027(3) 0.004(2) 0.017(3)
C63 0.042(3) 0.131(7) 0.030(3) -0.019(3) -0.004(2) 0.028(4)
C64 0.047(3) 0.093(5) 0.029(3) 0.001(3) 0.006(2) 0.020(3)
C65 0.039(2) 0.056(3) 0.031(2) 0.007(2) 0.0112(19) -0.001(2)
C66 0.031(2) 0.043(3) 0.0230(19) 0.0009(17) 0.0066(15) -0.0071(17)
C67 0.039(2) 0.027(2) 0.061(3) -0.008(2) 0.006(2) 0.0126(19)
C68 0.036(2) 0.058(3) 0.035(2) 0.002(2) 0.0116(19) -0.004(2)
C69 0.029(2) 0.036(2) 0.047(3) 0.015(2) 0.0188(19) 0.0079(17)
C70 0.0317(19) 0.0214(18) 0.032(2) 0.0035(16) 0.0107(16) 0.0054(15)
C71 0.034(2) 0.031(2) 0.063(3) -0.001(2) 0.008(2) 0.0119(18)
C72 0.031(2) 0.049(3) 0.048(3) 0.003(2) 0.015(2) 0.003(2)
B2 0.028(2) 0.039(3) 0.032(2) -0.017(2) 0.0129(18) -0.0157(19)

loop_
_atom_type_symbol
_atom_type_description
_atom_type_scat_dispersion_real
_atom_type_scat_dispersion_imag
_atom_type_scat_source
C C 0.0033 0.0016 'International Tables Vol C Tables 4.2.6.8 and 6.1.1.4'
H H 0.0000 0.0000 'International Tables Vol C Tables 4.2.6.8 and 6.1.1.4'
B B 0.0013 0.0007 'International Tables Vol C Tables 4.2.6.8 and 6.1.1.4'
Ir Ir -1.4442 7.9887 'International Tables Vol C Tables 4.2.6.8 and 6.1.1.4'
N N 0.0061 0.0033 'International Tables Vol C Tables 4.2.6.8 and 6.1.1.4'
O O 0.0106 0.0060 'International Tables Vol C Tables 4.2.6.8 and 6.1.1.4'
P P 0.1023 0.0942 'International Tables Vol C Tables 4.2.6.8 and 6.1.1.4'

loop_
_geom_angle_atom_site_label_1
_geom_angle_atom_site_label_2
_geom_angle_atom_site_label_3
_geom_angle
C1 Ir1 N1 168.22(16)
C1 Ir1 C23 92.65(17)
N1 Ir1 C23 82.82(15)
C1 Ir1 N3 92.48(15)
N1 Ir1 N3 90.28(13)
C23 Ir1 N3 169.04(14)
C1 Ir1 B1 87.98(16)
N1 Ir1 B1 81.13(15)
C23 Ir1 B1 89.40(15)
N3 Ir1 B1 81.11(14)
C1 Ir1 P1 92.98(12)
N1 Ir1 P1 98.12(10)
C23 Ir1 P1 93.40(11)
N3 Ir1 P1 96.01(9)
B1 Ir1 P1 177.00(11)
O4 P1 O3 102.6(2)
O4 P1 O2 101.5(2)
O3 P1 O2 100.74(19)
O4 P1 Ir1 118.68(15)
O3 P1 Ir1 117.16(12)
O2 P1 Ir1 113.55(12)
C32 O2 P1 116.5(3)
C34 O3 P1 116.0(3)
C31 O4 P1 116.8(3)
C2 N1 C5 115.8(4)
C2 N1 Ir1 131.8(3)
C5 N1 Ir1 112.1(3)
C5 N2 C8 105.5(4)
C5 N2 B1 119.1(3)
C8 N2 B1 134.2(4)
C12 N3 C9 115.0(3)
C12 N3 Ir1 111.3(3)
C9 N3 Ir1 133.6(3)
C12 N4 C15 106.0(3)
C12 N4 B1 120.9(3)
C15 N4 B1 133.0(3)
C19 N5 C16 114.7(4)
C19 N6 C22 106.5(4)
C19 N6 B1 129.2(3)
C22 N6 B1 124.2(4)
O1 C1 Ir1 178.8(4)
N1 C2 C3 122.7(5)
N1 C2 H2 118.6
C3 C2 H2 118.6
C4 C3 C2 121.2(5)
C4 C3 H3 119.4
C2 C3 H3 119.4
C3 C4 C6 118.2(5)
C3 C4 H4 120.9
C6 C4 H4 120.9
N2 C5 N1 122.5(4)
N2 C5 C6 111.6(4)
N1 C5 C6 125.9(5)
C4 C6 C5 116.2(5)
C4 C6 C7 139.7(5)
C5 C6 C7 104.0(5)
C8 C7 C6 107.0(4)
C8 C7 H7 126.5
C6 C7 H7 126.5
C7 C8 N2 111.8(5)
C7 C8 H8 124.1
N2 C8 H8 124.1
N3 C9 C10 123.0(4)
N3 C9 H9 118.5
C10 C9 H9 118.5
C11 C10 C9 121.0(4)
C11 C10 H10 119.5
C9 C10 H10 119.5
C13 C11 C10 117.8(4)
C13 C11 H11 121.1
C10 C11 H11 121.1
N3 C12 N4 122.8(3)
N3 C12 C13 126.2(4)
N4 C12 C13 111.0(3)
C11 C13 C14 138.4(4)
C11 C13 C12 117.0(4)
C14 C13 C12 104.6(3)
C15 C14 C13 107.0(3)
C15 C14 H14 126.5
C13 C14 H14 126.5
C14 C15 N4 111.4(4)
C14 C15 H15 124.3
N4 C15 H15 124.3
N5 C16 C17 124.2(5)
N5 C16 H16 117.9
C17 C16 H16 117.9
C18 C17 C16 119.9(5)
C18 C17 H17 120.0
C16 C17 H17 120.0
C17 C18 C20 118.4(5)
C17 C18 H18 120.8
C20 C18 H18 120.8
N5 C19 N6 125.6(4)
N5 C19 C20 125.5(4)
N6 C19 C20 108.9(4)
C18 C20 C21 136.8(5)
C18 C20 C19 117.3(5)
C21 C20 C19 105.9(4)
C22 C21 C20 106.9(4)
C22 C21 H21 126.5
C20 C21 H21 126.5
C21 C22 N6 111.8(5)
C21 C22 H22 124.1
N6 C22 H22 124.1
C24 C23 C30 112.8(3)
C24 C23 Ir1 113.2(3)
C30 C23 Ir1 114.4(3)
C24 C23 H23 105.1
C30 C23 H23 105.1
Ir1 C23 H23 105.1
C23 C24 C25 115.7(4)
C23 C24 H24A 108.4
C25 C24 H24A 108.4
C23 C24 H24B 108.4
C25 C24 H24B 108.4
H24A C24 H24B 107.4
C26 C25 C24 111.1(4)
C26 C25 H25A 109.4
C24 C25 H25A 109.4
C26 C25 H25B 109.4
C24 C25 H25B 109.4
H25A C25 H25B 108.0
C27 C26 C25 125.0(6)
C27 C26 H26 117.5
C25 C26 H26 117.5
C26 C27 C28 125.8(6)
C26 C27 H27 117.1
C28 C27 H27 117.1
C27 C28 C29 116.8(4)
C27 C28 H28A 108.1
C29 C28 H28A 108.1
C27 C28 H28B 108.1
C29 C28 H28B 108.1
H28A C28 H28B 107.3
C28 C29 C30 115.4(5)
C28 C29 H29A 108.4
C30 C29 H29A 108.4
C28 C29 H29B 108.4
C30 C29 H29B 108.4
H29A C29 H29B 107.5
C29 C30 C23 114.9(4)
C29 C30 H30A 108.5
C23 C30 H30A 108.5
C29 C30 H30B 108.5
C23 C30 H30B 108.5
H30A C30 H30B 107.5
O4 C31 C33 110.5(4)
O4 C31 H31A 109.5
C33 C31 H31A 109.5
O4 C31 H31B 109.5
C33 C31 H31B 109.5
H31A C31 H31B 108.1
O2 C32 C33 110.4(4)
O2 C32 H32A 109.6
C33 C32 H32A 109.6
O2 C32 H32B 109.6
C33 C32 H32B 109.6
H32A C32 H32B 108.1
C34 C33 C32 109.3(4)
C34 C33 C35 116.3(6)
C32 C33 C35 112.2(5)
C34 C33 C31 107.2(5)
C32 C33 C31 107.9(5)
C35 C33 C31 103.4(6)
C34 C33 C35A 101.2(10)
C32 C33 C35A 103.6(11)
C35 C33 C35A 23.6(8)
C31 C33 C35A 126.7(10)
O3 C34 C33 111.3(4)
O3 C34 H34A 109.4
C33 C34 H34A 109.4
O3 C34 H34B 109.4
C33 C34 H34B 109.4
H34A C34 H34B 108.0
C36 C35 C33 112.0(7)
C36 C35 H35A 109.2
C33 C35 H35A 109.2
C36 C35 H35B 109.2
C33 C35 H35B 109.2
H35A C35 H35B 107.9
C35 C36 H36A 109.5
C35 C36 H36B 109.5
H36A C36 H36B 109.5
C35 C36 H36C 109.5
H36A C36 H36C 109.5
H36B C36 H36C 109.5
C36A C35A C33 118.1(18)
C36A C35A H35C 107.8
C33 C35A H35C 107.8
C36A C35A H35D 107.8
C33 C35A H35D 107.8
H35C C35A H35D 107.1
C35A C36A H36D 109.5
C35A C36A H36E 109.5
H36D C36A H36E 109.5
C35A C36A H36F 109.5
H36D C36A H36F 109.5
H36E C36A H36F 109.5
N6 B1 N4 110.8(3)
N6 B1 N2 108.4(3)
N4 B1 N2 107.6(3)
N6 B1 Ir1 123.4(3)
N4 B1 Ir1 103.4(2)
N2 B1 Ir1 102.1(3)
C37 Ir2 N9 167.16(17)
C37 Ir2 C59 92.61(17)
N9 Ir2 C59 83.04(17)
C37 Ir2 N7 91.80(15)
N9 Ir2 N7 90.78(15)
C59 Ir2 N7 170.21(15)
C37 Ir2 B2 87.80(17)
N9 Ir2 B2 80.17(17)
C59 Ir2 B2 90.26(18)
N7 Ir2 B2 81.18(17)
C37 Ir2 P2 93.09(12)
N9 Ir2 P2 99.11(12)
C59 Ir2 P2 92.07(11)
N7 Ir2 P2 96.42(10)
B2 Ir2 P2 177.47(15)
O6 P2 O7 102.59(19)
O6 P2 O8 101.0(2)
O7 P2 O8 101.09(19)
O6 P2 Ir2 119.51(13)
O7 P2 Ir2 114.85(12)
O8 P2 Ir2 115.17(13)
C67 O6 P2 115.9(3)
C69 O7 P2 116.3(3)
C68 O8 P2 116.2(3)
C41 N7 C38 115.5(4)
C41 N7 Ir2 110.9(3)
C38 N7 Ir2 133.3(3)
C41 N8 C44 105.7(4)
C41 N8 B2 121.5(4)
C44 N8 B2 132.7(4)
C48 N9 C45 115.9(5)
C48 N9 Ir2 112.3(3)
C45 N9 Ir2 131.7(4)
C48 N10 C51 106.3(4)
C48 N10 B2 118.9(4)
C51 N10 B2 133.2(4)
C55 N11 C52 114.6(4)
C55 N12 C58 105.5(4)
C55 N12 B2 129.8(4)
C58 N12 B2 124.3(4)
O5 C37 Ir2 179.2(4)
N7 C38 C39 122.7(5)
N7 C38 H38 118.6
C39 C38 H38 118.6
C40 C39 C38 121.0(5)
C40 C39 H39 119.5
C38 C39 H39 119.5
C39 C40 C42 117.8(5)
C39 C40 H40 121.1
C42 C40 H40 121.1
N8 C41 N7 122.8(4)
N8 C41 C42 111.5(4)
N7 C41 C42 125.8(5)
C40 C42 C41 117.1(4)
C40 C42 C43 138.1(4)
C41 C42 C43 104.7(4)
C44 C43 C42 106.6(4)
C44 C43 H43 126.7
C42 C43 H43 126.7
C43 C44 N8 111.4(4)
C43 C44 H44 124.3
N8 C44 H44 124.3
N9 C45 C46 121.2(6)
N9 C45 H45 119.4
C46 C45 H45 119.4
C47 C46 C45 121.9(6)
C47 C46 H46 119.1
C45 C46 H46 119.1
C46 C47 C49 118.7(5)
C46 C47 H47 120.6
C49 C47 H47 120.6
N10 C48 N9 122.4(4)
N10 C48 C49 111.2(5)
N9 C48 C49 126.4(5)
C47 C49 C50 139.6(5)
C47 C49 C48 115.8(6)
C50 C49 C48 104.5(5)
C51 C50 C49 106.7(5)
C51 C50 H50 126.7
C49 C50 H50 126.7
C50 C51 N10 111.3(6)
C50 C51 H51 124.4
N10 C51 H51 124.4
N11 C52 C53 125.0(4)
N11 C52 H52 117.5
C53 C52 H52 117.5
C54 C53 C52 119.6(5)
C54 C53 H53 120.2
C52 C53 H53 120.2
C53 C54 C56 117.7(5)
C53 C54 H54 121.1
C56 C54 H54 121.1
N11 C55 N12 125.4(4)
N11 C55 C56 125.2(4)
N12 C55 C56 109.4(4)
C54 C56 C55 117.8(4)
C54 C56 C57 136.1(5)
C55 C56 C57 106.1(5)
C58 C57 C56 106.8(5)
C58 C57 H57 126.6
C56 C57 H57 126.6
C57 C58 N12 112.2(5)
C57 C58 H58 123.9
N12 C58 H58 123.9
C66 C59 C60 112.8(4)
C66 C59 Ir2 112.4(3)
C60 C59 Ir2 113.7(3)
C66 C59 H59 105.7
C60 C59 H59 105.7
Ir2 C59 H59 105.7
C61 C60 C59 115.1(4)
C61 C60 H60A 108.5
C59 C60 H60A 108.5
C61 C60 H60B 108.5
C59 C60 H60B 108.5
H60A C60 H60B 107.5
C60 C61 C62 116.6(5)
C60 C61 H61A 108.1
C62 C61 H61A 108.2
C60 C61 H61B 108.2
C62 C61 H61B 108.1
H61A C61 H61B 107.3
C63 C62 C61 116.4(5)
C63 C62 H62A 108.2
C61 C62 H62A 108.2
C63 C62 H62B 108.2
C61 C62 H62B 108.2
H62A C62 H62B 107.4
C64 C63 C62 126.0(5)
C64 C63 H63 117.0
C62 C63 H63 117.0
C63 C64 C65 124.6(6)
C63 C64 H64 117.7
C65 C64 H64 117.7
C64 C65 C66 111.4(4)
C64 C65 H65A 109.3
C66 C65 H65A 109.3
C64 C65 H65B 109.3
C66 C65 H65B 109.3
H65A C65 H65B 108.0
C59 C66 C65 115.1(4)
C59 C66 H66A 108.5
C65 C66 H66A 108.5
C59 C66 H66B 108.5
C65 C66 H66B 108.5
H66A C66 H66B 107.5
O6 C67 C70 111.3(3)
O6 C67 H67A 109.4
C70 C67 H67A 109.4
O6 C67 H67B 109.4
C70 C67 H67B 109.4
H67A C67 H67B 108.0
O8 C68 C70 110.6(4)
O8 C68 H68A 109.5
C70 C68 H68A 109.5
O8 C68 H68B 109.5
C70 C68 H68B 109.5
H68A C68 H68B 108.1
O7 C69 C70 110.7(3)
O7 C69 H69A 109.5
C70 C69 H69A 109.5
O7 C69 H69B 109.5
C70 C69 H69B 109.5
H69A C69 H69B 108.1
C68 C70 C69 108.2(4)
C68 C70 C67 108.4(4)
C69 C70 C67 108.4(4)
C68 C70 C71 112.4(4)
C69 C70 C71 111.4(4)
C67 C70 C71 108.0(4)
C72 C71 C70 116.3(4)
C72 C71 H71A 108.2
C70 C71 H71A 108.2
C72 C71 H71B 108.2
C70 C71 H71B 108.2
H71A C71 H71B 107.4
C71 C72 H72A 109.5
C71 C72 H72B 109.5
H72A C72 H72B 109.5
C71 C72 H72C 109.5
H72A C72 H72C 109.5
H72B C72 H72C 109.5
N12 B2 N8 111.3(4)
N12 B2 N10 108.2(4)
N8 B2 N10 108.4(4)
N12 B2 Ir2 122.2(3)
N8 B2 Ir2 103.3(3)
N10 B2 Ir2 102.6(3)

loop_
_geom_bond_atom_site_label_1
_geom_bond_atom_site_label_2
_geom_bond_distance
Ir1 C1 1.841(4)
Ir1 N1 2.128(3)
Ir1 C23 2.148(4)
Ir1 N3 2.191(3)
Ir1 B1 2.240(4)
Ir1 P1 2.3540(10)
P1 O4 1.592(3)
P1 O3 1.595(3)
P1 O2 1.608(3)
O1 C1 1.145(5)
O2 C32 1.455(5)
O3 C34 1.459(5)
O4 C31 1.448(7)
N1 C2 1.339(6)
N1 C5 1.343(6)
N2 C5 1.343(6)
N2 C8 1.393(5)
N2 B1 1.566(6)
N3 C12 1.340(5)
N3 C9 1.352(5)
N4 C12 1.350(5)
N4 C15 1.388(5)
N4 B1 1.553(5)
N5 C19 1.333(6)
N5 C16 1.342(6)
N6 C19 1.381(6)
N6 C22 1.383(6)
N6 B1 1.525(6)
C2 C3 1.394(7)
C2 H2 0.9500
C3 C4 1.384(9)
C3 H3 0.9500
C4 C6 1.391(9)
C4 H4 0.9500
C5 C6 1.427(6)
C6 C7 1.435(8)
C7 C8 1.353(8)
C7 H7 0.9500
C8 H8 0.9500
C9 C10 1.397(6)
C9 H9 0.9500
C10 C11 1.393(6)
C10 H10 0.9500
C11 C13 1.382(6)
C11 H11 0.9500
C12 C13 1.429(5)
C13 C14 1.425(6)
C14 C15 1.366(6)
C14 H14 0.9500
C15 H15 0.9500
C16 C17 1.405(7)
C16 H16 0.9500
C17 C18 1.365(9)
C17 H17 0.9500
C18 C20 1.382(8)
C18 H18 0.9500
C19 C20 1.428(6)
C20 C21 1.427(8)
C21 C22 1.355(8)
C21 H21 0.9500
C22 H22 0.9500
C23 C24 1.531(6)
C23 C30 1.548(6)
C23 H23 1.0000
C24 C25 1.559(6)
C24 H24A 0.9900
C24 H24B 0.9900
C25 C26 1.491(8)
C25 H25A 0.9900
C25 H25B 0.9900
C26 C27 1.310(9)
C26 H26 0.9500
C27 C28 1.497(9)
C27 H27 0.9500
C28 C29 1.532(8)
C28 H28A 0.9900
C28 H28B 0.9900
C29 C30 1.541(6)
C29 H29A 0.9900
C29 H29B 0.9900
C30 H30A 0.9900
C30 H30B 0.9900
C31 C33 1.539(9)
C31 H31A 0.9900
C31 H31B 0.9900
C32 C33 1.531(7)
C32 H32A 0.9900
C32 H32B 0.9900
C33 C34 1.518(8)
C33 C35 1.534(6)
C33 C35A 1.556(10)
C34 H34A 0.9900
C34 H34B 0.9900
C35 C36 1.487(14)
C35 H35A 0.9900
C35 H35B 0.9900
C36 H36A 0.9800
C36 H36B 0.9800
C36 H36C 0.9800
C35A C36A 1.52(3)
C35A H35C 0.9900
C35A H35D 0.9900
C36A H36D 0.9800
C36A H36E 0.9800
C36A H36F 0.9800
Ir2 C37 1.833(4)
Ir2 N9 2.137(4)
Ir2 C59 2.153(4)
Ir2 N7 2.191(4)
Ir2 B2 2.245(5)
Ir2 P2 2.3570(11)
P2 O6 1.598(3)
P2 O7 1.601(3)
P2 O8 1.610(4)
O5 C37 1.148(5)
O6 C67 1.454(6)
O7 C69 1.454(5)
O8 C68 1.460(6)
N7 C41 1.348(5)
N7 C38 1.348(7)
N8 C41 1.345(6)
N8 C44 1.392(5)
N8 B2 1.543(6)
N9 C48 1.347(7)
N9 C45 1.353(7)
N10 C48 1.331(7)
N10 C51 1.399(6)
N10 B2 1.558(6)
N11 C55 1.337(5)
N11 C52 1.342(6)
N12 C55 1.382(6)
N12 C58 1.386(6)
N12 B2 1.527(7)
C38 C39 1.402(7)
C38 H38 0.9500
C39 C40 1.389(7)
C39 H39 0.9500
C40 C42 1.391(8)
C40 H40 0.9500
C41 C42 1.422(6)
C42 C43 1.428(7)
C43 C44 1.369(7)
C43 H43 0.9500
C44 H44 0.9500
C45 C46 1.419(8)
C45 H45 0.9500
C46 C47 1.372(11)
C46 H46 0.9500
C47 C49 1.393(10)
C47 H47 0.9500
C48 C49 1.434(6)
C49 C50 1.433(10)
C50 C51 1.361(8)
C50 H50 0.9500
C51 H51 0.9500
C52 C53 1.390(7)
C52 H52 0.9500
C53 C54 1.377(8)
C53 H53 0.9500
C54 C56 1.397(8)
C54 H54 0.9500
C55 C56 1.417(7)
C56 C57 1.421(7)
C57 C58 1.349(8)
C57 H57 0.9500
C58 H58 0.9500
C59 C66 1.531(6)
C59 C60 1.546(6)
C59 H59 1.0000
C60 C61 1.533(6)
C60 H60A 0.9900
C60 H60B 0.9900
C61 C62 1.536(10)
C61 H61A 0.9902
C61 H61B 0.9901
C62 C63 1.501(9)
C62 H62A 0.9900
C62 H62B 0.9900
C63 C64 1.324(10)
C63 H63 0.9500
C64 C65 1.488(7)
C64 H64 0.9500
C65 C66 1.551(6)
C65 H65A 0.9900
C65 H65B 0.9900
C66 H66A 0.9900
C66 H66B 0.9900
C67 C70 1.526(7)
C67 H67A 0.9900
C67 H67B 0.9900
C68 C70 1.517(6)
C68 H68A 0.9900
C68 H68B 0.9900
C69 C70 1.525(6)
C69 H69A 0.9900
C69 H69B 0.9900
C70 C71 1.529(6)
C71 C72 1.519(7)
C71 H71A 0.9900
C71 H71B 0.9900
C72 H72A 0.9800
C72 H72B 0.9800
C72 H72C 0.9800

loop_
_geom_torsion_atom_site_label_1
_geom_torsion_atom_site_label_2
_geom_torsion_atom_site_label_3
_geom_torsion_atom_site_label_4
_geom_torsion
C1 Ir1 P1 O4 171.6(2)
N1 Ir1 P1 O4 -12.4(2)
C23 Ir1 P1 O4 -95.6(2)
N3 Ir1 P1 O4 78.8(2)
B1 Ir1 P1 O4 63(2)
C1 Ir1 P1 O3 -64.4(2)
N1 Ir1 P1 O3 111.65(19)
C23 Ir1 P1 O3 28.4(2)
N3 Ir1 P1 O3 -157.21(18)
B1 Ir1 P1 O3 -173(2)
C1 Ir1 P1 O2 52.5(2)
N1 Ir1 P1 O2 -131.47(19)
C23 Ir1 P1 O2 145.3(2)
N3 Ir1 P1 O2 -40.33(19)
B1 Ir1 P1 O2 -56(2)
O4 P1 O2 C32 49.5(4)
O3 P1 O2 C32 -55.9(4)
Ir1 P1 O2 C32 178.0(3)
O4 P1 O3 C34 -51.8(4)
O2 P1 O3 C34 52.7(4)
Ir1 P1 O3 C34 176.4(3)
O3 P1 O4 C31 49.1(5)
O2 P1 O4 C31 -54.8(5)
Ir1 P1 O4 C31 -180.0(4)
C1 Ir1 N1 C2 163.3(7)
C23 Ir1 N1 C2 95.4(5)
N3 Ir1 N1 C2 -93.2(4)
B1 Ir1 N1 C2 -174.1(5)
P1 Ir1 N1 C2 3.0(4)
C1 Ir1 N1 C5 -9.7(9)
C23 Ir1 N1 C5 -77.6(3)
N3 Ir1 N1 C5 93.9(3)
B1 Ir1 N1 C5 12.9(3)
P1 Ir1 N1 C5 -170.0(3)
C1 Ir1 N3 C12 82.9(3)
N1 Ir1 N3 C12 -85.7(3)
C23 Ir1 N3 C12 -34.9(9)
B1 Ir1 N3 C12 -4.7(3)
P1 Ir1 N3 C12 176.2(2)
C1 Ir1 N3 C9 -93.8(4)
N1 Ir1 N3 C9 97.7(4)
C23 Ir1 N3 C9 148.4(7)
B1 Ir1 N3 C9 178.7(4)
P1 Ir1 N3 C9 -0.5(4)
N1 Ir1 C1 O1 145(19)
C23 Ir1 C1 O1 -148(19)
N3 Ir1 C1 O1 42(19)
B1 Ir1 C1 O1 123(19)
P1 Ir1 C1 O1 -54(19)
C5 N1 C2 C3 0.4(8)
Ir1 N1 C2 C3 -172.4(4)
N1 C2 C3 C4 0.6(10)
C2 C3 C4 C6 -1.4(10)
C8 N2 C5 N1 -177.0(4)
B1 N2 C5 N1 -7.4(6)
C8 N2 C5 C6 2.3(5)
B1 N2 C5 C6 171.9(4)
C2 N1 C5 N2 178.5(4)
Ir1 N1 C5 N2 -7.3(5)
C2 N1 C5 C6 -0.7(7)
Ir1 N1 C5 C6 173.5(4)
C3 C4 C6 C5 1.1(9)
C3 C4 C6 C7 -176.8(7)
N2 C5 C6 C4 -179.3(5)
N1 C5 C6 C4 0.0(8)
N2 C5 C6 C7 -0.8(6)
N1 C5 C6 C7 178.5(5)
C4 C6 C7 C8 176.8(8)
C5 C6 C7 C8 -1.2(6)
C6 C7 C8 N2 2.7(6)
C5 N2 C8 C7 -3.2(6)
B1 N2 C8 C7 -170.4(5)
C12 N3 C9 C10 0.1(6)
Ir1 N3 C9 C10 176.6(3)
N3 C9 C10 C11 -0.3(7)
C9 C10 C11 C13 0.8(7)
C9 N3 C12 N4 179.6(4)
Ir1 N3 C12 N4 2.3(4)
C9 N3 C12 C13 -0.4(6)
Ir1 N3 C12 C13 -177.7(3)
C15 N4 C12 N3 179.4(4)
B1 N4 C12 N3 3.4(6)
C15 N4 C12 C13 -0.6(4)
B1 N4 C12 C13 -176.6(3)
C10 C11 C13 C14 179.7(5)
C10 C11 C13 C12 -1.0(6)
N3 C12 C13 C11 0.9(6)
N4 C12 C13 C11 -179.1(4)
N3 C12 C13 C14 -179.6(4)
N4 C12 C13 C14 0.4(4)
C11 C13 C14 C15 179.3(5)
C12 C13 C14 C15 0.0(4)
C13 C14 C15 N4 -0.4(5)
C12 N4 C15 C14 0.6(5)
B1 N4 C15 C14 175.9(4)
C19 N5 C16 C17 -0.1(6)
N5 C16 C17 C18 -1.2(7)
C16 C17 C18 C20 1.6(7)
C16 N5 C19 N6 -179.2(4)
C16 N5 C19 C20 1.1(6)
C22 N6 C19 N5 -178.8(4)
B1 N6 C19 N5 -2.6(6)
C22 N6 C19 C20 0.9(4)
B1 N6 C19 C20 177.1(4)
C17 C18 C20 C21 179.5(6)
C17 C18 C20 C19 -0.7(7)
N5 C19 C20 C18 -0.8(7)
N6 C19 C20 C18 179.5(4)
N5 C19 C20 C21 179.1(4)
N6 C19 C20 C21 -0.6(5)
C18 C20 C21 C22 179.9(6)
C19 C20 C21 C22 0.0(5)
C20 C21 C22 N6 0.6(6)
C19 N6 C22 C21 -1.0(5)
B1 N6 C22 C21 -177.4(4)
C1 Ir1 C23 C24 4.3(3)
N1 Ir1 C23 C24 173.4(3)
N3 Ir1 C23 C24 122.1(7)
B1 Ir1 C23 C24 92.3(3)
P1 Ir1 C23 C24 -88.8(3)
C1 Ir1 C23 C30 135.4(3)
N1 Ir1 C23 C30 -55.5(3)
N3 Ir1 C23 C30 -106.8(7)
B1 Ir1 C23 C30 -136.7(3)
P1 Ir1 C23 C30 42.2(3)
C30 C23 C24 C25 48.2(5)
Ir1 C23 C24 C25 -180.0(3)
C23 C24 C25 C26 55.0(6)
C24 C25 C26 C27 -89.8(7)
C25 C26 C27 C28 -4.2(9)
C26 C27 C28 C29 78.7(8)
C27 C28 C29 C30 -69.8(7)
C28 C29 C30 C23 76.2(6)
C24 C23 C30 C29 -105.0(5)
Ir1 C23 C30 C29 123.8(4)
P1 O4 C31 C33 4.4(7)
P1 O2 C32 C33 4.8(6)
O2 C32 C33 C34 55.0(6)
O2 C32 C33 C35 -174.5(7)
O2 C32 C33 C31 -61.2(5)
O2 C32 C33 C35A 162.3(10)
O4 C31 C33 C34 -61.2(6)
O4 C31 C33 C32 56.4(6)
O4 C31 C33 C35 175.4(6)
O4 C31 C33 C35A 179.8(13)
P1 O3 C34 C33 0.2(6)
C32 C33 C34 O3 -58.2(6)
C35 C33 C34 O3 173.6(6)
C31 C33 C34 O3 58.6(6)
C35A C33 C34 O3 -167.1(11)
C34 C33 C35 C36 52.7(10)
C32 C33 C35 C36 -74.1(10)
C31 C33 C35 C36 169.8(7)
C35A C33 C35 C36 -1(3)
C34 C33 C35A C36A -71.5(19)
C32 C33 C35A C36A 175.2(16)
C35 C33 C35A C36A 61(3)
C31 C33 C35A C36A 50(2)
C19 N6 B1 N4 35.6(5)
C22 N6 B1 N4 -148.9(4)
C19 N6 B1 N2 153.4(4)
C22 N6 B1 N2 -31.1(5)
C19 N6 B1 Ir1 -87.7(5)
C22 N6 B1 Ir1 87.9(5)
C12 N4 B1 N6 -140.8(3)
C15 N4 B1 N6 44.5(6)
C12 N4 B1 N2 100.8(4)
C15 N4 B1 N2 -73.9(5)
C12 N4 B1 Ir1 -6.7(4)
C15 N4 B1 Ir1 178.6(4)
C5 N2 B1 N6 148.1(4)
C8 N2 B1 N6 -46.0(6)
C5 N2 B1 N4 -92.1(4)
C8 N2 B1 N4 73.8(6)
C5 N2 B1 Ir1 16.4(4)
C8 N2 B1 Ir1 -177.7(4)
C1 Ir1 B1 N6 39.2(3)
N1 Ir1 B1 N6 -136.3(3)
C23 Ir1 B1 N6 -53.5(3)
N3 Ir1 B1 N6 132.0(3)
P1 Ir1 B1 N6 148(2)
C1 Ir1 B1 N4 -87.3(3)
N1 Ir1 B1 N4 97.2(3)
C23 Ir1 B1 N4 -180.0(3)
N3 Ir1 B1 N4 5.5(2)
P1 Ir1 B1 N4 22(3)
C1 Ir1 B1 N2 161.1(3)
N1 Ir1 B1 N2 -14.4(2)
C23 Ir1 B1 N2 68.4(3)
N3 Ir1 B1 N2 -106.1(3)
P1 Ir1 B1 N2 -90(2)
C37 Ir2 P2 O6 178.2(2)
N9 Ir2 P2 O6 2.2(2)
C59 Ir2 P2 O6 85.5(2)
N7 Ir2 P2 O6 -89.60(19)
B2 Ir2 P2 O6 -71(3)
C37 Ir2 P2 O7 55.7(2)
N9 Ir2 P2 O7 -120.3(2)
C59 Ir2 P2 O7 -37.1(2)
N7 Ir2 P2 O7 147.84(18)
B2 Ir2 P2 O7 166(3)
C37 Ir2 P2 O8 -61.2(2)
N9 Ir2 P2 O8 122.8(2)
C59 Ir2 P2 O8 -153.9(2)
N7 Ir2 P2 O8 31.0(2)
B2 Ir2 P2 O8 49(3)
O7 P2 O6 C67 -53.4(4)
O8 P2 O6 C67 50.7(4)
Ir2 P2 O6 C67 178.2(3)
O6 P2 O7 C69 48.9(4)
O8 P2 O7 C69 -55.1(4)
Ir2 P2 O7 C69 -179.8(3)
O6 P2 O8 C68 -55.8(4)
O7 P2 O8 C68 49.5(4)
Ir2 P2 O8 C68 174.0(3)
C37 Ir2 N7 C41 -82.9(3)
N9 Ir2 N7 C41 84.5(3)
C59 Ir2 N7 C41 33.8(10)
B2 Ir2 N7 C41 4.6(3)
P2 Ir2 N7 C41 -176.3(3)
C37 Ir2 N7 C38 90.6(5)
N9 Ir2 N7 C38 -102.0(5)
C59 Ir2 N7 C38 -152.7(8)
B2 Ir2 N7 C38 178.1(5)
P2 Ir2 N7 C38 -2.8(5)
C37 Ir2 N9 C48 7.9(9)
C59 Ir2 N9 C48 78.7(4)
N7 Ir2 N9 C48 -93.7(4)
B2 Ir2 N9 C48 -12.8(4)
P2 Ir2 N9 C48 169.7(3)
C37 Ir2 N9 C45 -168.4(6)
C59 Ir2 N9 C45 -97.6(5)
N7 Ir2 N9 C45 90.0(5)
B2 Ir2 N9 C45 170.9(5)
P2 Ir2 N9 C45 -6.6(5)
N9 Ir2 C37 O5 38(32)
C59 Ir2 C37 O5 -32(32)
N7 Ir2 C37 O5 139(32)
B2 Ir2 C37 O5 58(32)
P2 Ir2 C37 O5 -124(32)
C41 N7 C38 C39 -1.5(7)
Ir2 N7 C38 C39 -174.8(4)
N7 C38 C39 C40 0.7(10)
C38 C39 C40 C42 -0.6(9)
C44 N8 C41 N7 -178.2(4)
B2 N8 C41 N7 -1.5(6)
C44 N8 C41 C42 1.4(5)
B2 N8 C41 C42 178.1(4)
C38 N7 C41 N8 -178.0(4)
Ir2 N7 C41 N8 -3.2(5)
C38 N7 C41 C42 2.4(7)
Ir2 N7 C41 C42 177.2(4)
C39 C40 C42 C41 1.3(8)
C39 C40 C42 C43 -179.9(6)
N8 C41 C42 C40 178.0(4)
N7 C41 C42 C40 -2.4(7)
N8 C41 C42 C43 -1.2(5)
N7 C41 C42 C43 178.5(4)
C40 C42 C43 C44 -178.4(6)
C41 C42 C43 C44 0.4(5)
C42 C43 C44 N8 0.4(5)
C41 N8 C44 C43 -1.1(5)
B2 N8 C44 C43 -177.3(4)
C48 N9 C45 C46 -2.2(8)
Ir2 N9 C45 C46 174.1(4)
N9 C45 C46 C47 2.4(10)
C45 C46 C47 C49 -1.2(10)
C51 N10 C48 N9 177.9(5)
B2 N10 C48 N9 10.5(7)
C51 N10 C48 C49 -0.7(6)
B2 N10 C48 C49 -168.1(4)
C45 N9 C48 N10 -177.5(5)
Ir2 N9 C48 N10 5.6(6)
C45 N9 C48 C49 0.9(8)
Ir2 N9 C48 C49 -176.0(4)
C46 C47 C49 C50 178.6(7)
C46 C47 C49 C48 0.0(9)
N10 C48 C49 C47 178.7(5)
N9 C48 C49 C47 0.2(9)
N10 C48 C49 C50 -0.3(6)
N9 C48 C49 C50 -178.9(5)
C47 C49 C50 C51 -177.4(8)
C48 C49 C50 C51 1.3(7)
C49 C50 C51 N10 -1.9(7)
C48 N10 C51 C50 1.7(6)
B2 N10 C51 C50 166.4(5)
C55 N11 C52 C53 0.9(6)
N11 C52 C53 C54 0.3(7)
C52 C53 C54 C56 -1.3(7)
C52 N11 C55 N12 178.5(4)
C52 N11 C55 C56 -1.2(6)
C58 N12 C55 N11 179.6(4)
B2 N12 C55 N11 6.4(6)
C58 N12 C55 C56 -0.7(4)
B2 N12 C55 C56 -173.9(4)
C53 C54 C56 C55 1.0(7)
C53 C54 C56 C57 -178.5(5)
N11 C55 C56 C54 0.2(7)
N12 C55 C56 C54 -179.5(4)
N11 C55 C56 C57 179.9(4)
N12 C55 C56 C57 0.1(5)
C54 C56 C57 C58 -179.9(5)
C55 C56 C57 C58 0.4(5)
C56 C57 C58 N12 -0.9(6)
C55 N12 C58 C57 1.0(5)
B2 N12 C58 C57 174.7(4)
C37 Ir2 C59 C66 -7.3(3)
N9 Ir2 C59 C66 -175.2(3)
N7 Ir2 C59 C66 -124.0(8)
B2 Ir2 C59 C66 -95.1(3)
P2 Ir2 C59 C66 85.9(3)
C37 Ir2 C59 C60 -137.0(3)
N9 Ir2 C59 C60 55.1(3)
N7 Ir2 C59 C60 106.3(9)
B2 Ir2 C59 C60 135.2(3)
P2 Ir2 C59 C60 -43.8(3)
C66 C59 C60 C61 105.0(5)
Ir2 C59 C60 C61 -125.5(4)
C59 C60 C61 C62 -75.7(6)
C60 C61 C62 C63 68.2(7)
C61 C62 C63 C64 -77.2(10)
C62 C63 C64 C65 4.6(12)
C63 C64 C65 C66 90.5(7)
C60 C59 C66 C65 -48.2(5)
Ir2 C59 C66 C65 -178.4(3)
C64 C65 C66 C59 -55.9(6)
P2 O6 C67 C70 3.2(6)
P2 O8 C68 C70 4.9(6)
P2 O7 C69 C70 4.8(5)
O8 C68 C70 C69 -61.7(5)
O8 C68 C70 C67 55.6(5)
O8 C68 C70 C71 174.9(4)
O7 C69 C70 C68 56.5(5)
O7 C69 C70 C67 -60.8(5)
O7 C69 C70 C71 -179.5(4)
O6 C67 C70 C68 -60.7(5)
O6 C67 C70 C69 56.5(5)
O6 C67 C70 C71 177.3(4)
C68 C70 C71 C72 59.2(6)
C69 C70 C71 C72 -62.4(6)
C67 C70 C71 C72 178.7(5)
C55 N12 B2 N8 -35.5(5)
C58 N12 B2 N8 152.4(4)
C55 N12 B2 N10 -154.4(4)
C58 N12 B2 N10 33.5(5)
C55 N12 B2 Ir2 87.0(5)
C58 N12 B2 Ir2 -85.1(5)
C41 N8 B2 N12 137.9(4)
C44 N8 B2 N12 -46.5(6)
C41 N8 B2 N10 -103.3(4)
C44 N8 B2 N10 72.4(6)
C41 N8 B2 Ir2 5.0(4)
C44 N8 B2 Ir2 -179.3(4)
C48 N10 B2 N12 -149.4(4)
C51 N10 B2 N12 47.3(7)
C48 N10 B2 N8 89.8(5)
C51 N10 B2 N8 -73.5(7)
C48 N10 B2 Ir2 -19.0(5)
C51 N10 B2 Ir2 177.7(5)
C37 Ir2 B2 N12 -38.7(3)
N9 Ir2 B2 N12 136.8(4)
C59 Ir2 B2 N12 53.9(4)
N7 Ir2 B2 N12 -130.8(4)
P2 Ir2 B2 N12 -149(3)
C37 Ir2 B2 N8 87.5(3)
N9 Ir2 B2 N8 -97.0(3)
C59 Ir2 B2 N8 -179.9(3)
N7 Ir2 B2 N8 -4.7(3)
P2 Ir2 B2 N8 -23(3)
C37 Ir2 B2 N10 -159.9(3)
N9 Ir2 B2 N10 15.6(3)
C59 Ir2 B2 N10 -67.3(3)
N7 Ir2 B2 N10 107.9(3)
P2 Ir2 B2 N10 89(3)

loop_
_platon_squeeze_void_nr
_platon_squeeze_void_average_x
_platon_squeeze_void_average_y
_platon_squeeze_void_average_z
_platon_squeeze_void_volume
_platon_squeeze_void_count_electrons
1 0.737 0.163 0.000 369.1 180.2
2 0.263 -0.163 1.000 369.0 184.0
3 0.237 0.337 0.500 369.2 185.0
4 0.735 0.226 0.497 11.8 -0.6
5 0.235 0.274 -0.003 11.8 -1.5
6 0.763 0.663 0.500 369.2 180.1
7 0.765 0.726 0.003 11.8 -0.6
8 0.265 0.774 0.503 11.8 -1.5
